data_2242281
loop_
_publ_author_name
'Liu, Wenju'
'Chen, Qiliang'
'Yu, Linda'

_publ_section_title
;
 Crystal structure of
 <i>rac</i>-4-[2-(<i>tert</i>-butylazaniumyl)-1-hydroxyethyl]-2-(hydroxymethyl)phenol
 benzoate
;
_journal_issue 9
_journal_name_full 'Acta Crystallographica Section E'
_journal_page_first 1333
_journal_page_last 1335
_journal_paper_doi 10.1107/S2056989017011513
_journal_volume 73
_journal_year 2017
_chemical_formula_iupac 'C13 H22 N O3 +, C7 H5 O2 -'
_chemical_formula_moiety 'C13 H22 N O3 +, C7 H5 O2 -'
_chemical_formula_sum 'C20 H27 N O5'
_chemical_formula_weight 361.42
_chemical_name_systematic '<i>rac</i>-4-[2-(<i>tert</i>-Butylazaniumyl)-1-hydroxyethyl]-2-(hydroxymethyl)phenol benzoate'
_space_group_crystal_system triclinic
_space_group_IT_number 2
_space_group_name_Hall '-P 1'
_space_group_name_H-M_alt 'P -1'
_symmetry_space_group_name_Hall '-P 1'
_symmetry_space_group_name_H-M 'P -1'
_atom_sites_solution_hydrogens mixed
_audit_creation_method
;
Olex2 1.2-beta
(compiled 2016.09.09 svn.r3337 for OlexSys, GUI svn.r5227)
;
_cell_angle_alpha 79.953(8)
_cell_angle_beta 69.969(5)
_cell_angle_gamma 87.796(7)
_cell_formula_units_Z 2
_cell_length_a 8.7525(16)
_cell_length_b 10.691(2)
_cell_length_c 11.220(2)
_cell_measurement_reflns_used 9936
_cell_measurement_temperature 298(2)
_cell_measurement_theta_max 27.526
_cell_measurement_theta_min 2.584
_cell_volume 971.0(3)
_computing_cell_refinement
;
APEX2 (Bruker, 2013)
;
_computing_data_collection
;
SAINT (Bruker, 2013)
;
_computing_data_reduction
;
SAINT (Bruker, 2013)
;
_computing_molecular_graphics
;
<i>OLEX2</i> (Dolomanov <i>et al.</i>,  2009)
;
_computing_publication_material
;
<i>OLEX2</i> (Dolomanov <i>et al.</i>,  2009)
;
_computing_structure_refinement
;
SHELXL2014 (Sheldrick, 2015b)
;
_computing_structure_solution
;
SHELXT (Sheldrick, 2015a)
;
_diffrn_ambient_temperature 298.15
_diffrn_measured_fraction_theta_full 0.993
_diffrn_measured_fraction_theta_max 0.991
_diffrn_measurement_device_type 'Bruker APEXII CCD area detector'
_diffrn_measurement_method '\w scans'
_diffrn_radiation_type MoK\a
_diffrn_radiation_wavelength 0.71073
_diffrn_reflns_av_R_equivalents 0.0311
_diffrn_reflns_limit_h_max 11
_diffrn_reflns_limit_h_min -11
_diffrn_reflns_limit_k_max 13
_diffrn_reflns_limit_k_min -13
_diffrn_reflns_limit_l_max 14
_diffrn_reflns_limit_l_min -14
_diffrn_reflns_number 30220
_diffrn_reflns_theta_full 25.242
_diffrn_reflns_theta_max 27.531
_diffrn_reflns_theta_min 2.582
_diffrn_standards_decay_% 1
_diffrn_standards_interval_count 20
_diffrn_standards_number 1
_exptl_absorpt_coefficient_mu 0.088
_exptl_absorpt_correction_T_max 0.7456
_exptl_absorpt_correction_T_min 0.7016
_exptl_absorpt_correction_type multi-scan
_exptl_absorpt_process_details
;
(<i>SADABS</i>; Bruker, 2013)
;
_exptl_crystal_colour colourless
_exptl_crystal_density_diffrn 1.236
_exptl_crystal_description block
_exptl_crystal_F_000 388
_exptl_crystal_size_max 0.2
_exptl_crystal_size_mid 0.2
_exptl_crystal_size_min 0.2
_refine_diff_density_max 0.201
_refine_diff_density_min -0.155
_refine_ls_extinction_coef 0.057(9)
_refine_ls_extinction_expression Fc^*^=kFc[1+0.001xFc^2^\l^3^/sin(2\q)]^-1/4^
_refine_ls_extinction_method
;
SHELXL2014 (Sheldrick, 2015b)
;
_refine_ls_goodness_of_fit_ref 1.046
_refine_ls_hydrogen_treatment mixed
_refine_ls_matrix_type full
_refine_ls_number_parameters 255
_refine_ls_number_reflns 4451
_refine_ls_number_restraints 0
_refine_ls_restrained_S_all 1.046
_refine_ls_R_factor_all 0.0533
_refine_ls_R_factor_gt 0.0422
_refine_ls_shift/su_max 0.001
_refine_ls_shift/su_mean 0.000
_refine_ls_structure_factor_coef Fsqd
_refine_ls_weighting_details 'w=1/[\s^2^(Fo^2^)+(0.0446P)^2^+0.2722P] where P=(Fo^2^+2Fc^2^)/3'
_refine_ls_weighting_scheme calc
_refine_ls_wR_factor_gt 0.1059
_refine_ls_wR_factor_ref 0.1123
_reflns_number_gt 3646
_reflns_number_total 4451
_reflns_threshold_expression 'I > 2\s(I)'
_cod_data_source_file wm5403sup1.cif
_cod_data_source_block I
_cod_database_code 2242281
_shelx_space_group_comment
;
The symmetry employed for this shelxl refinement is uniquely defined
by the following loop, which should always be used as a source of
symmetry information in preference to the above space-group names.
They are only intended as comments.
;

loop_
_space_group_symop_operation_xyz
'x, y, z'
'-x, -y, -z'

loop_
_atom_site_type_symbol
_atom_site_label
_atom_site_fract_x
_atom_site_fract_y
_atom_site_fract_z
_atom_site_U_iso_or_equiv
_atom_site_adp_type
_atom_site_calc_flag
_atom_site_occupancy
_atom_site_disorder_assembly
_atom_site_disorder_group
O O1 0.80860(14) 0.97825(11) 0.26965(9) 0.0546(3) Uani d 1 . .
O O2A 0.5973(5) 0.6081(3) 0.8052(3) 0.0434(11) Uani d 0.262(3) A 2
H H2A 0.6205 0.5820 0.8699 0.065 Uiso calc 0.262(3) A 2
O O2 0.69965(16) 0.73304(15) 0.84687(13) 0.0510(5) Uani d 0.738(3) A 1
H H2 0.6980 0.6657 0.8953 0.076 Uiso calc 0.738(3) A 1
O O3 0.56450(15) 0.87681(9) 0.23563(9) 0.0528(3) Uani d 1 . .
H H3 0.5737 0.8061 0.2153 0.079 Uiso calc 1 . .
N N1 0.35552(12) 0.72461(9) 1.00143(9) 0.0322(2) Uani d 1 . .
H H1A 0.4336 0.7173 1.0361 0.039 Uiso calc 1 . .
H H1B 0.3251 0.6464 1.0005 0.039 Uiso calc 1 . .
C C1 0.75065(16) 0.91411(12) 0.39463(11) 0.0383(3) Uani d 1 . .
C C2 0.84945(16) 0.90957(14) 0.46798(13) 0.0436(3) Uani d 1 . .
H H2B 0.9534 0.9462 0.4313 0.052 Uiso calc 1 . .
C C3 0.79551(15) 0.85081(13) 0.59624(12) 0.0391(3) Uani d 1 . .
H H3A 0.8623 0.8505 0.6453 0.047 Uiso calc 1 . .
C C4 0.64238(15) 0.79248(11) 0.65167(11) 0.0329(3) Uani d 1 . .
C C5 0.54602(15) 0.79462(11) 0.57543(11) 0.0344(3) Uani d 1 . .
H H5 0.4446 0.7537 0.6109 0.041 Uiso calc 1 . .
C C6 0.59620(15) 0.85613(11) 0.44730(11) 0.0341(3) Uani d 1 . .
C C7 0.48166(18) 0.86544(13) 0.37203(13) 0.0436(3) Uani d 1 . .
H H7A 0.4110 0.7904 0.4017 0.052 Uiso calc 1 . .
H H7B 0.4138 0.9387 0.3889 0.052 Uiso calc 1 . .
C C8 0.58179(15) 0.72927(12) 0.79268(11) 0.0366(3) Uani d 1 . .
H H8A 0.5559 0.6399 0.7967 0.044 Uiso calc 0.738(3) A 1
H H8B 0.6622 0.7569 0.8262 0.044 Uiso calc 0.262(3) A 2
C C9 0.42675(15) 0.79134(12) 0.86485(11) 0.0366(3) Uani d 1 . .
H H9A 0.4502 0.8795 0.8639 0.044 Uiso calc 1 . .
H H9B 0.3481 0.7895 0.8217 0.044 Uiso calc 1 . .
C C10 0.20953(16) 0.78698(13) 1.08980(12) 0.0391(3) Uani d 1 . .
C C11 0.06894(18) 0.79052(17) 1.03926(15) 0.0544(4) Uani d 1 . .
H H11A 0.1008 0.8395 0.9540 0.082 Uiso calc 1 . .
H H11B -0.0228 0.8287 1.0949 0.082 Uiso calc 1 . .
H H11C 0.0399 0.7055 1.0370 0.082 Uiso calc 1 . .
C C12 0.1660(2) 0.70235(17) 1.22185(13) 0.0583(4) Uani d 1 . .
H H12A 0.0730 0.7355 1.2814 0.087 Uiso calc 1 . .
H H12B 0.2564 0.7006 1.2520 0.087 Uiso calc 1 . .
H H12C 0.1411 0.6177 1.2152 0.087 Uiso calc 1 . .
C C13 0.2593(2) 0.92015(15) 1.09557(15) 0.0532(4) Uani d 1 . .
H H13A 0.2799 0.9732 1.0131 0.080 Uiso calc 1 . .
H H13B 0.3562 0.9161 1.1179 0.080 Uiso calc 1 . .
H H13C 0.1733 0.9551 1.1594 0.080 Uiso calc 1 . .
O O4 0.56936(13) 0.66457(10) 0.14546(11) 0.0537(3) Uani d 1 . .
O O5 0.70749(13) 0.52721(9) 0.02270(9) 0.0456(3) Uani d 1 . .
C C14 0.73821(15) 0.51968(11) 0.22649(12) 0.0360(3) Uani d 1 . .
C C15 0.86636(18) 0.43726(15) 0.19863(15) 0.0504(4) Uani d 1 . .
H H15 0.9083 0.4160 0.1168 0.061 Uiso calc 1 . .
C C16 0.9327(2) 0.38618(18) 0.29166(17) 0.0649(5) Uani d 1 . .
H H16 1.0185 0.3304 0.2721 0.078 Uiso calc 1 . .
C C17 0.8726(2) 0.41749(17) 0.41258(16) 0.0612(4) Uani d 1 . .
H H17 0.9173 0.3827 0.4749 0.073 Uiso calc 1 . .
C C18 0.7469(2) 0.50006(17) 0.44133(16) 0.0605(4) Uani d 1 . .
H H18 0.7069 0.5222 0.5228 0.073 Uiso calc 1 . .
C C19 0.67932(19) 0.55051(14) 0.34893(14) 0.0486(3) Uani d 1 . .
H H19 0.5932 0.6059 0.3693 0.058 Uiso calc 1 . .
H H1 0.743(2) 0.9521(19) 0.2336(19) 0.073 Uiso d 1 . .
C C20 0.66666(16) 0.57426(11) 0.12434(13) 0.0369(3) Uani d 1 . .

loop_
_atom_site_aniso_label
_atom_site_aniso_U_11
_atom_site_aniso_U_22
_atom_site_aniso_U_33
_atom_site_aniso_U_12
_atom_site_aniso_U_13
_atom_site_aniso_U_23
O1 0.0637(7) 0.0627(7) 0.0279(5) -0.0049(5) -0.0088(4) 0.0047(4)
O2A 0.058(2) 0.0273(17) 0.041(2) 0.0088(15) -0.0153(17) 0.0002(14)
O2 0.0418(7) 0.0683(10) 0.0387(7) 0.0011(6) -0.0185(6) 0.0115(6)
O3 0.0895(8) 0.0417(5) 0.0353(5) 0.0097(5) -0.0304(5) -0.0105(4)
N1 0.0357(5) 0.0334(5) 0.0254(5) 0.0059(4) -0.0083(4) -0.0049(4)
C1 0.0463(7) 0.0374(6) 0.0245(6) 0.0059(5) -0.0052(5) -0.0037(5)
C2 0.0368(7) 0.0514(8) 0.0353(7) -0.0009(6) -0.0057(5) -0.0018(6)
C3 0.0357(6) 0.0474(7) 0.0326(6) 0.0069(5) -0.0119(5) -0.0039(5)
C4 0.0357(6) 0.0320(6) 0.0272(6) 0.0091(5) -0.0069(5) -0.0044(4)
C5 0.0369(6) 0.0333(6) 0.0307(6) 0.0043(5) -0.0081(5) -0.0073(5)
C6 0.0445(7) 0.0304(6) 0.0289(6) 0.0096(5) -0.0126(5) -0.0106(5)
C7 0.0578(8) 0.0421(7) 0.0376(7) 0.0127(6) -0.0225(6) -0.0143(5)
C8 0.0383(6) 0.0385(6) 0.0287(6) 0.0090(5) -0.0089(5) -0.0015(5)
C9 0.0410(7) 0.0373(6) 0.0263(6) 0.0092(5) -0.0077(5) -0.0014(5)
C10 0.0391(7) 0.0445(7) 0.0300(6) 0.0090(5) -0.0058(5) -0.0109(5)
C11 0.0384(7) 0.0745(11) 0.0497(8) 0.0133(7) -0.0105(6) -0.0210(7)
C12 0.0592(9) 0.0708(11) 0.0310(7) 0.0076(8) -0.0005(6) -0.0044(7)
C13 0.0613(9) 0.0499(8) 0.0497(8) 0.0127(7) -0.0148(7) -0.0230(7)
O4 0.0649(7) 0.0524(6) 0.0640(7) 0.0283(5) -0.0411(6) -0.0295(5)
O5 0.0633(6) 0.0375(5) 0.0384(5) 0.0109(4) -0.0198(4) -0.0097(4)
C14 0.0367(6) 0.0315(6) 0.0399(7) 0.0014(5) -0.0135(5) -0.0053(5)
C15 0.0493(8) 0.0534(8) 0.0453(8) 0.0167(7) -0.0134(6) -0.0088(6)
C16 0.0553(9) 0.0714(11) 0.0636(10) 0.0264(8) -0.0223(8) -0.0014(8)
C17 0.0624(10) 0.0679(11) 0.0547(9) 0.0054(8) -0.0310(8) 0.0078(8)
C18 0.0762(11) 0.0661(10) 0.0424(8) 0.0097(8) -0.0252(8) -0.0093(7)
C19 0.0552(8) 0.0480(8) 0.0440(8) 0.0145(6) -0.0179(7) -0.0125(6)
C20 0.0404(7) 0.0304(6) 0.0428(7) 0.0028(5) -0.0167(5) -0.0090(5)

loop_
_atom_type_symbol
_atom_type_description
_atom_type_scat_dispersion_real
_atom_type_scat_dispersion_imag
_atom_type_scat_source
C C 0.0033 0.0016 'International Tables Vol C Tables 4.2.6.8 and 6.1.1.4'
H H 0.0000 0.0000 'International Tables Vol C Tables 4.2.6.8 and 6.1.1.4'
N N 0.0061 0.0033 'International Tables Vol C Tables 4.2.6.8 and 6.1.1.4'
O O 0.0106 0.0060 'International Tables Vol C Tables 4.2.6.8 and 6.1.1.4'

loop_
_geom_angle_atom_site_label_1
_geom_angle_atom_site_label_2
_geom_angle_atom_site_label_3
_geom_angle
C1 O1 H1 103.7(13)
C8 O2A H2A 109.5
C8 O2 H2 109.5
C7 O3 H3 109.5
H1A N1 H1B 107.3
C9 N1 H1A 108.1
C9 N1 H1B 108.1
C9 N1 C10 116.66(9)
C10 N1 H1A 108.1
C10 N1 H1B 108.1
O1 C1 C2 117.93(12)
O1 C1 C6 121.77(12)
C2 C1 C6 120.30(11)
C1 C2 H2B 119.6
C1 C2 C3 120.70(12)
C3 C2 H2B 119.6
C2 C3 H3A 119.8
C4 C3 C2 120.42(12)
C4 C3 H3A 119.8
C3 C4 C8 120.65(11)
C5 C4 C3 118.20(11)
C5 C4 C8 121.15(11)
C4 C5 H5 118.9
C4 C5 C6 122.27(12)
C6 C5 H5 118.9
C1 C6 C5 118.06(11)
C1 C6 C7 121.60(11)
C5 C6 C7 120.24(12)
O3 C7 C6 113.03(12)
O3 C7 H7A 109.0
O3 C7 H7B 109.0
C6 C7 H7A 109.0
C6 C7 H7B 109.0
H7A C7 H7B 107.8
O2A C8 C4 111.63(19)
O2A C8 H8B 103.5
O2A C8 C9 122.7(2)
O2 C8 C4 111.00(11)
O2 C8 H8A 108.0
O2 C8 C9 111.94(12)
C4 C8 H8A 108.0
C4 C8 H8B 103.5
C9 C8 C4 109.70(10)
C9 C8 H8A 108.0
C9 C8 H8B 103.5
N1 C9 C8 111.32(9)
N1 C9 H9A 109.4
N1 C9 H9B 109.4
C8 C9 H9A 109.4
C8 C9 H9B 109.4
H9A C9 H9B 108.0
C11 C10 N1 109.36(10)
C11 C10 C12 110.57(13)
C11 C10 C13 111.26(12)
C12 C10 N1 105.47(11)
C13 C10 N1 109.25(11)
C13 C10 C12 110.75(12)
C10 C11 H11A 109.5
C10 C11 H11B 109.5
C10 C11 H11C 109.5
H11A C11 H11B 109.5
H11A C11 H11C 109.5
H11B C11 H11C 109.5
C10 C12 H12A 109.5
C10 C12 H12B 109.5
C10 C12 H12C 109.5
H12A C12 H12B 109.5
H12A C12 H12C 109.5
H12B C12 H12C 109.5
C10 C13 H13A 109.5
C10 C13 H13B 109.5
C10 C13 H13C 109.5
H13A C13 H13B 109.5
H13A C13 H13C 109.5
H13B C13 H13C 109.5
C15 C14 C19 118.43(13)
C15 C14 C20 119.93(12)
C19 C14 C20 121.64(12)
C14 C15 H15 119.8
C14 C15 C16 120.49(14)
C16 C15 H15 119.8
C15 C16 H16 119.8
C17 C16 C15 120.32(15)
C17 C16 H16 119.8
C16 C17 H17 120.0
C18 C17 C16 119.92(15)
C18 C17 H17 120.0
C17 C18 H18 120.0
C17 C18 C19 119.93(15)
C19 C18 H18 120.0
C14 C19 H19 119.5
C18 C19 C14 120.90(14)
C18 C19 H19 119.5
O4 C20 C14 118.13(11)
O5 C20 O4 123.67(12)
O5 C20 C14 118.20(11)

loop_
_geom_bond_atom_site_label_1
_geom_bond_atom_site_label_2
_geom_bond_distance
O1 C1 1.3777(15)
O1 H1 0.88(2)
O2A H2A 0.8200
O2A C8 1.286(3)
O2 H2 0.8200
O2 C8 1.3700(18)
O3 H3 0.8200
O3 C7 1.4368(16)
N1 H1A 0.8900
N1 H1B 0.8900
N1 C9 1.4980(15)
N1 C10 1.5354(15)
C1 C2 1.3777(19)
C1 C6 1.3964(19)
C2 H2B 0.9300
C2 C3 1.3894(18)
C3 H3A 0.9300
C3 C4 1.3892(18)
C4 C5 1.3891(17)
C4 C8 1.5234(16)
C5 H5 0.9300
C5 C6 1.3971(17)
C6 C7 1.5070(18)
C7 H7A 0.9700
C7 H7B 0.9700
C8 H8A 0.9800
C8 H8B 0.9800
C8 C9 1.5175(17)
C9 H9A 0.9700
C9 H9B 0.9700
C10 C11 1.518(2)
C10 C12 1.5267(19)
C10 C13 1.523(2)
C11 H11A 0.9600
C11 H11B 0.9600
C11 H11C 0.9600
C12 H12A 0.9600
C12 H12B 0.9600
C12 H12C 0.9600
C13 H13A 0.9600
C13 H13B 0.9600
C13 H13C 0.9600
O4 C20 1.2617(15)
O5 C20 1.2604(15)
C14 C15 1.3827(19)
C14 C19 1.3862(19)
C14 C20 1.5088(18)
C15 H15 0.9300
C15 C16 1.385(2)
C16 H16 0.9300
C16 C17 1.373(2)
C17 H17 0.9300
C17 C18 1.370(2)
C18 H18 0.9300
C18 C19 1.384(2)
C19 H19 0.9300

loop_
_geom_hbond_atom_site_label_D
_geom_hbond_atom_site_label_H
_geom_hbond_atom_site_label_A
_geom_hbond_site_symmetry_A
_geom_hbond_distance_DH
_geom_hbond_distance_HA
_geom_hbond_distance_DA
_geom_hbond_angle_DHA
O2A H2A O5 1_556 0.82 2.09 2.906(4) 172.9
O2 H2 O4 1_556 0.82 2.64 3.1066(18) 117.7
O2 H2 O5 1_556 0.82 1.89 2.7029(16) 170.3
O3 H3 O4 . 0.82 1.83 2.6340(15) 166.9
N1 H1A O4 1_556 0.89 1.99 2.8538(14) 164.9
N1 H1B O5 2_666 0.89 1.96 2.8452(15) 170.8
O1 H1 O3 . 0.88(2) 1.78(2) 2.6015(17) 154.3(19)

loop_
_geom_torsion_atom_site_label_1
_geom_torsion_atom_site_label_2
_geom_torsion_atom_site_label_3
_geom_torsion_atom_site_label_4
_geom_torsion
O1 C1 C2 C3 177.38(12)
O1 C1 C6 C5 -179.09(11)
O1 C1 C6 C7 -2.70(18)
O2A C8 C9 N1 41.1(3)
O2 C8 C9 N1 -61.14(15)
C1 C2 C3 C4 1.8(2)
C1 C6 C7 O3 30.04(16)
C2 C1 C6 C5 0.23(18)
C2 C1 C6 C7 176.62(12)
C2 C3 C4 C5 0.10(19)
C2 C3 C4 C8 -179.27(12)
C3 C4 C5 C6 -1.87(18)
C3 C4 C8 O2A -100.1(2)
C3 C4 C8 O2 -3.70(17)
C3 C4 C8 C9 120.54(13)
C4 C5 C6 C1 1.71(17)
C4 C5 C6 C7 -174.73(11)
C4 C8 C9 N1 175.17(10)
C5 C4 C8 O2A 80.6(2)
C5 C4 C8 O2 176.96(12)
C5 C4 C8 C9 -58.81(15)
C5 C6 C7 O3 -153.65(11)
C6 C1 C2 C3 -2.0(2)
C8 C4 C5 C6 177.49(11)
C9 N1 C10 C11 62.74(15)
C9 N1 C10 C12 -178.33(11)
C9 N1 C10 C13 -59.25(14)
C10 N1 C9 C8 173.01(11)
C14 C15 C16 C17 -0.4(3)
C15 C14 C19 C18 0.0(2)
C15 C14 C20 O4 -168.35(13)
C15 C14 C20 O5 11.59(19)
C15 C16 C17 C18 -0.3(3)
C16 C17 C18 C19 0.8(3)
C17 C18 C19 C14 -0.6(3)
C19 C14 C15 C16 0.6(2)
C19 C14 C20 O4 11.3(2)
C19 C14 C20 O5 -168.78(13)
C20 C14 C15 C16 -179.78(14)
C20 C14 C19 C18 -179.68(14)

_cod_database_fobs_code 2242281
